data_7229838
loop_
_publ_author_name
'Gu, Jin-Zhong'
'Cai, Yan'
'Liang, Xiao-Xiao'
'Wu, Jiang'
'Shi, Zi-Fa'
'Kirillov, Alexander M.'

_publ_section_title
;
 Bringing 5-(3,4-dicarboxylphenyl)picolinic acid to crystal engineering
 research: hydrothermal assembly, structural features, and photocatalytic
 activity of Mn, Ni, Cu, and Zn coordination polymers
;
_journal_issue 7
_journal_name_full CrystEngComm
_journal_page_first 906
_journal_paper_doi 10.1039/C7CE02009K
_journal_volume 20
_journal_year 2018
_chemical_formula_sum 'C90 H62 Cu3.5 N11 O23'
_chemical_formula_weight 1887.89
_space_group_crystal_system triclinic
_space_group_IT_number 2
_space_group_name_Hall '-P 1'
_space_group_name_H-M_alt 'P -1'
_symmetry_space_group_name_Hall '-P 1'
_symmetry_space_group_name_H-M 'P -1'
_atom_sites_solution_hydrogens mixed
_audit_creation_method SHELXL-2014/7
_audit_update_record
;
2017-09-14 deposited with the CCDC.
2017-12-29 downloaded from the CCDC.
;
_cell_angle_alpha 88.503(6)
_cell_angle_beta 85.396(6)
_cell_angle_gamma 84.240(7)
_cell_formula_units_Z 2
_cell_length_a 10.2513(8)
_cell_length_b 14.1783(11)
_cell_length_c 27.310(2)
_cell_measurement_reflns_used 25650
_cell_measurement_temperature 293(2)
_cell_measurement_theta_max 25.049
_cell_measurement_theta_min 3.30
_cell_volume 3936.0(5)
_computing_cell_refinement 'Bruker SAINT'
_computing_data_collection 'Bruker APEX2'
_computing_data_reduction 'Bruker SAINT'
_computing_molecular_graphics 'Bruker SHELXTL'
_computing_publication_material 'Bruker SHELXTL'
_computing_structure_refinement 'SHELXL-2014/7 (Sheldrick, 2014)'
_computing_structure_solution 'SHELXL-2014/7 (Sheldrick, 2014)'
_diffrn_ambient_temperature 293(2)
_diffrn_measured_fraction_theta_full 0.997
_diffrn_measured_fraction_theta_max 0.997
_diffrn_measurement_device_type 'Bruker APE-II CCD'
_diffrn_measurement_method '\f and \w scans'
_diffrn_radiation_type MoK\a
_diffrn_radiation_wavelength 0.71073
_diffrn_reflns_av_R_equivalents 0.0758
_diffrn_reflns_av_unetI/netI 0.1618
_diffrn_reflns_Laue_measured_fraction_full 0.997
_diffrn_reflns_Laue_measured_fraction_max 0.997
_diffrn_reflns_limit_h_max 12
_diffrn_reflns_limit_h_min -12
_diffrn_reflns_limit_k_max 16
_diffrn_reflns_limit_k_min -16
_diffrn_reflns_limit_l_max 32
_diffrn_reflns_limit_l_min -32
_diffrn_reflns_number 25650
_diffrn_reflns_point_group_measured_fraction_full 0.997
_diffrn_reflns_point_group_measured_fraction_max 0.997
_diffrn_reflns_theta_full 25.049
_diffrn_reflns_theta_max 25.049
_diffrn_reflns_theta_min 3.300
_diffrn_source 'fine-focus sealed tube'
_exptl_absorpt_coefficient_mu 1.025
_exptl_absorpt_correction_type multi-scan
_exptl_crystal_colour blue
_exptl_crystal_density_diffrn 1.593
_exptl_crystal_description block
_exptl_crystal_F_000 1929
_exptl_crystal_size_max 0.230
_exptl_crystal_size_mid 0.220
_exptl_crystal_size_min 0.210
_exptl_transmission_factor_max 0.806
_exptl_transmission_factor_min 0.790
_refine_diff_density_max 0.800
_refine_diff_density_min -0.698
_refine_diff_density_rms 0.094
_refine_ls_extinction_method none
_refine_ls_goodness_of_fit_ref 1.129
_refine_ls_hydrogen_treatment mixed
_refine_ls_matrix_type full
_refine_ls_number_parameters 1155
_refine_ls_number_reflns 13905
_refine_ls_number_restraints 1
_refine_ls_restrained_S_all 1.129
_refine_ls_R_factor_all 0.1584
_refine_ls_R_factor_gt 0.0779
_refine_ls_shift/su_max 0.001
_refine_ls_shift/su_mean 0.000
_refine_ls_structure_factor_coef Fsqd
_refine_ls_weighting_details 'w=1/[\s^2^(Fo^2^)+0.8573P] where P=(Fo^2^+2Fc^2^)/3'
_refine_ls_weighting_scheme calc
_refine_ls_wR_factor_gt 0.1065
_refine_ls_wR_factor_ref 0.1371
_reflns_Friedel_coverage 0.000
_reflns_number_gt 6934
_reflns_number_total 13905
_reflns_threshold_expression 'I > 2\s(I)'
_cod_data_source_file c7ce02009k2.cif
_cod_data_source_block 302-14Cu1
_cod_depositor_comments 'Adding full bibliography for 7229833--7229839.cif.'
_cod_original_cell_volume 3935.9(5)
_cod_original_formula_sum 'C90 H62 Cu3.50 N11 O23'
_cod_database_code 7229838
_shelx_shelxl_version_number 2014/7
_shelx_space_group_comment
;
The symmetry employed for this shelxl refinement is uniquely defined
by the following loop, which should always be used as a source of
symmetry information in preference to the above space-group names.
They are only intended as comments.
;
_shelx_estimated_absorpt_t_min 0.798
_shelx_estimated_absorpt_t_max 0.814

loop_
_space_group_symop_operation_xyz
'x, y, z'
'-x, -y, -z'

loop_
_atom_site_label
_atom_site_type_symbol
_atom_site_fract_x
_atom_site_fract_y
_atom_site_fract_z
_atom_site_U_iso_or_equiv
_atom_site_adp_type
_atom_site_occupancy
_atom_site_site_symmetry_order
_atom_site_calc_flag
_atom_site_refinement_flags_posn
_atom_site_refinement_flags_adp
_atom_site_refinement_flags_occupancy
Cu1 Cu 1.51570(8) 0.05654(7) 1.14040(3) 0.0357(2) Uani 1 1 d . . .
Cu2 Cu 0.94880(8) 0.41526(7) 0.88378(3) 0.0395(3) Uani 1 1 d . . .
Cu3 Cu 0.40244(9) 0.35627(7) 0.64485(3) 0.0418(3) Uani 1 1 d . . .
Cu4 Cu 0.0000 1.0000 0.5000 0.0588(5) Uani 1 2 d S . P
N1 N 1.0814(5) 0.3135(4) 0.90017(19) 0.0324(14) Uani 1 1 d . . .
N2 N 0.7927(5) 0.5081(4) 0.88490(19) 0.0270(13) Uani 1 1 d . . .
N3 N 0.1662(6) 1.0386(5) 0.5219(2) 0.0407(17) Uani 1 1 d . . .
N4 N 1.5133(5) -0.0807(4) 1.16334(18) 0.0317(14) Uani 1 1 d . . .
N5 N 1.6847(5) 0.0441(4) 1.17235(19) 0.0375(16) Uani 1 1 d . . .
N6 N 1.4013(5) 0.1631(4) 1.1874(2) 0.0395(16) Uani 1 1 d . . .
N7 N 1.3406(5) 0.0634(4) 1.11112(19) 0.0348(15) Uani 1 1 d . . .
N8 N 0.2963(6) 0.2283(5) 0.6505(2) 0.0412(17) Uani 1 1 d . . .
N9 N 0.5320(5) 0.2640(4) 0.6776(2) 0.0418(16) Uani 1 1 d . . .
N10 N 0.2790(6) 0.4375(5) 0.6050(2) 0.0443(17) Uani 1 1 d . . .
N11 N 0.5033(6) 0.3391(5) 0.5775(2) 0.0460(17) Uani 1 1 d . . .
O1 O 1.6247(5) 0.0412(4) 1.04052(18) 0.0597(16) Uani 1 1 d . . .
O2 O 1.5717(4) 0.1566(3) 1.09296(16) 0.0392(13) Uani 1 1 d . . .
O3 O 1.8255(5) 0.2175(5) 1.0384(2) 0.084(2) Uani 1 1 d . . .
O4 O 1.8294(6) 0.3537(4) 0.9978(2) 0.0621(18) Uani 1 1 d D . .
O5 O 0.8720(5) 0.1531(4) 0.8613(2) 0.0644(18) Uani 1 1 d . . .
O6 O 0.8573(4) 0.3119(4) 0.86109(18) 0.0471(14) Uani 1 1 d . . .
O7 O 1.0108(4) 0.5059(4) 0.92877(16) 0.0390(13) Uani 1 1 d . . .
O8 O 0.9379(4) 0.6367(4) 0.97156(16) 0.0407(13) Uani 1 1 d . . .
O9 O 0.3327(5) 0.4077(4) 0.70875(16) 0.0473(14) Uani 1 1 d . . .
O10 O 0.4454(6) 0.5293(5) 0.68868(18) 0.079(2) Uani 1 1 d . . .
O11 O 0.0794(5) 0.5353(4) 0.73604(18) 0.0537(15) Uani 1 1 d . . .
O12 O 0.0263(4) 0.4594(4) 0.80579(17) 0.0508(15) Uani 1 1 d . . .
O13 O -0.0279(5) 1.1297(4) 0.47719(19) 0.0611(17) Uani 1 1 d . . .
O14 O 0.0518(6) 1.2686(5) 0.4839(3) 0.095(2) Uani 1 1 d . . .
O15 O 0.8480(6) 1.0684(5) 0.5814(2) 0.075(2) Uani 1 1 d . . .
O16 O 0.9052(6) 0.9753(5) 0.6427(3) 0.082(2) Uani 1 1 d . . .
H2 H 0.9039 0.9183 0.6481 0.123 Uiso 1 1 calc R U .
O17 O 0.7847(6) 0.6982(5) 0.6396(2) 0.0756(19) Uani 1 1 d . . .
O18 O 0.8811(5) 0.8149(5) 0.6656(2) 0.089(2) Uani 1 1 d . . .
O19 O 0.1861(5) 0.7805(5) 0.59964(19) 0.105(3) Uani 1 1 d G . .
H1W H 0.1678 0.7449 0.6242 0.157 Uiso 1 1 d G U .
H2W H 0.1167 0.7972 0.5853 0.157 Uiso 1 1 d G U .
O20 O 0.3552(7) 0.7424(6) 0.7036(2) 0.154(4) Uani 1 1 d G . .
H3W H 0.2718 0.7463 0.7077 0.185 Uiso 1 1 d R U .
H4W H 0.3881 0.6861 0.6975 0.185 Uiso 1 1 d R U .
O23 O 0.8172(9) 0.4136(7) 0.7504(3) 0.208(5) Uani 1 1 d . . .
H9W H 0.8282 0.4273 0.7214 0.250 Uiso 1 1 d R U .
H10W H 0.8864 0.4090 0.7653 0.250 Uiso 1 1 d R U .
O21 O 0.0928(5) 0.7178(5) 0.7038(2) 0.110(3) Uani 1 1 d . . .
H5W H 0.0894 0.6608 0.7139 0.132 Uiso 1 1 d R U .
H6W H 0.0268 0.7485 0.6919 0.132 Uiso 1 1 d R U .
O22 O 0.7295(10) 0.5158(6) 0.6612(3) 0.198(5) Uani 1 1 d . . .
H7W H 0.6474 0.5194 0.6694 0.237 Uiso 1 1 d R U .
H8W H 0.7485 0.5719 0.6545 0.237 Uiso 1 1 d R U .
C1 C 1.5993(6) 0.1255(5) 1.0500(3) 0.0314(17) Uani 1 1 d . . .
C2 C 1.5696(6) 0.1940(5) 1.0089(2) 0.0268(16) Uani 1 1 d . . .
C3 C 1.6435(6) 0.2701(5) 0.9935(2) 0.0328(18) Uani 1 1 d . . .
C4 C 1.7769(7) 0.2770(6) 1.0123(3) 0.043(2) Uani 1 1 d . . .
C5 C 1.5966(6) 0.3353(6) 0.9591(2) 0.040(2) Uani 1 1 d . . .
H5 H 1.6463 0.3846 0.9488 0.048 Uiso 1 1 calc R U .
C6 C 1.4761(6) 0.3290(5) 0.9395(2) 0.0343(18) Uani 1 1 d . . .
H6 H 1.4445 0.3748 0.9172 0.041 Uiso 1 1 calc R U .
C7 C 1.4034(6) 0.2529(5) 0.9536(2) 0.0296(17) Uani 1 1 d . . .
C8 C 1.4535(6) 0.1880(5) 0.9876(2) 0.0310(17) Uani 1 1 d . . .
H8 H 1.4058 0.1370 0.9966 0.037 Uiso 1 1 calc R U .
C9 C 1.2751(6) 0.2443(5) 0.9336(2) 0.0302(17) Uani 1 1 d . . .
C10 C 1.1956(6) 0.3208(5) 0.9196(2) 0.0324(18) Uani 1 1 d . . .
H10 H 1.2216 0.3809 0.9236 0.039 Uiso 1 1 calc R U .
C11 C 1.0408(6) 0.2272(5) 0.8945(2) 0.0316(17) Uani 1 1 d . . .
C12 C 0.9111(7) 0.2290(6) 0.8704(3) 0.042(2) Uani 1 1 d . . .
C13 C 1.1124(6) 0.1464(5) 0.9090(2) 0.0373(19) Uani 1 1 d . . .
H13 H 1.0820 0.0874 0.9056 0.045 Uiso 1 1 calc R U .
C14 C 1.2315(7) 0.1537(5) 0.9289(2) 0.0405(19) Uani 1 1 d . . .
H14 H 1.2819 0.0996 0.9391 0.049 Uiso 1 1 calc R U .
C15 C 0.9244(7) 0.5732(6) 0.9429(2) 0.0334(18) Uani 1 1 d . . .
C16 C 0.7953(6) 0.5755(5) 0.9181(2) 0.0298(17) Uani 1 1 d . . .
C17 C 0.6866(6) 0.5048(5) 0.8604(2) 0.0317(18) Uani 1 1 d . . .
H17 H 0.6868 0.4584 0.8370 0.038 Uiso 1 1 calc R U .
C18 C 0.5769(6) 0.5674(5) 0.8685(2) 0.0262(16) Uani 1 1 d . . .
C19 C 0.5799(6) 0.6378(5) 0.9028(2) 0.0371(19) Uani 1 1 d . . .
H19 H 0.5075 0.6820 0.9090 0.044 Uiso 1 1 calc R U .
C20 C 0.6914(6) 0.6414(5) 0.9278(2) 0.0338(18) Uani 1 1 d . . .
H20 H 0.6952 0.6880 0.9509 0.041 Uiso 1 1 calc R U .
C21 C 0.4576(6) 0.5584(5) 0.8433(2) 0.0326(18) Uani 1 1 d . . .
C22 C 0.4647(6) 0.5324(5) 0.7942(2) 0.0293(17) Uani 1 1 d . . .
H22 H 0.5465 0.5247 0.7767 0.035 Uiso 1 1 calc R U .
C23 C 0.3531(6) 0.5176(5) 0.7708(2) 0.0324(17) Uani 1 1 d . . .
C24 C 0.3776(7) 0.4866(6) 0.7182(3) 0.043(2) Uani 1 1 d . . .
C25 C 0.2304(6) 0.5234(5) 0.7978(2) 0.0356(19) Uani 1 1 d . . .
C26 C 0.1007(7) 0.5044(5) 0.7777(3) 0.0366(18) Uani 1 1 d . . .
C27 C 0.2235(7) 0.5527(5) 0.8464(3) 0.045(2) Uani 1 1 d . . .
H27 H 0.1422 0.5607 0.8643 0.054 Uiso 1 1 calc R U .
C28 C 0.3350(6) 0.5698(5) 0.8682(3) 0.039(2) Uani 1 1 d . . .
H28 H 0.3274 0.5895 0.9006 0.047 Uiso 1 1 calc R U .
C29 C 0.0559(8) 1.1836(7) 0.4896(3) 0.054(2) Uani 1 1 d . . .
C30 C 0.1758(7) 1.1310(6) 0.5114(2) 0.041(2) Uani 1 1 d . . .
C31 C 0.2652(7) 0.9867(6) 0.5412(2) 0.040(2) Uani 1 1 d . . .
H31 H 0.2569 0.9229 0.5481 0.048 Uiso 1 1 calc R U .
C32 C 0.3811(7) 1.0235(5) 0.5514(2) 0.0333(18) Uani 1 1 d . . .
C33 C 0.3890(7) 1.1185(6) 0.5400(3) 0.047(2) Uani 1 1 d . . .
H33 H 0.4646 1.1464 0.5457 0.056 Uiso 1 1 calc R U .
C34 C 0.2861(7) 1.1721(6) 0.5202(3) 0.051(2) Uani 1 1 d . . .
H34 H 0.2916 1.2361 0.5129 0.061 Uiso 1 1 calc R U .
C35 C 0.4897(7) 0.9641(6) 0.5735(2) 0.040(2) Uani 1 1 d . . .
C36 C 0.6104(7) 0.9975(5) 0.5805(2) 0.039(2) Uani 1 1 d . . .
H36 H 0.6226 1.0592 0.5701 0.047 Uiso 1 1 calc R U .
C37 C 0.7121(7) 0.9459(6) 0.6017(3) 0.043(2) Uani 1 1 d . . .
C38 C 0.8302(8) 1.0014(7) 0.6074(3) 0.052(2) Uani 1 1 d . . .
C39 C 0.6958(7) 0.8520(6) 0.6181(3) 0.046(2) Uani 1 1 d . . .
C40 C 0.7938(8) 0.7821(7) 0.6413(3) 0.060(3) Uani 1 1 d . . .
C41 C 0.5750(7) 0.8175(6) 0.6107(3) 0.052(2) Uani 1 1 d . . .
H41 H 0.5633 0.7551 0.6198 0.063 Uiso 1 1 calc R U .
C42 C 0.4735(7) 0.8719(6) 0.5905(3) 0.044(2) Uani 1 1 d . . .
H42 H 0.3936 0.8471 0.5882 0.052 Uiso 1 1 calc R U .
C43 C 1.4268(7) -0.1425(6) 1.1593(2) 0.046(2) Uani 1 1 d . . .
H43 H 1.3487 -0.1218 1.1455 0.055 Uiso 1 1 calc R U .
C44 C 1.4461(8) -0.2369(6) 1.1745(3) 0.053(2) Uani 1 1 d . . .
H44 H 1.3813 -0.2774 1.1715 0.064 Uiso 1 1 calc R U .
C45 C 1.5593(8) -0.2691(6) 1.1936(3) 0.056(2) Uani 1 1 d . . .
H45 H 1.5738 -0.3325 1.2031 0.067 Uiso 1 1 calc R U .
C46 C 1.6563(7) -0.2074(6) 1.1993(2) 0.0390(19) Uani 1 1 d . . .
C47 C 1.6289(6) -0.1138(5) 1.1836(2) 0.0309(17) Uani 1 1 d . . .
C48 C 1.7807(8) -0.2329(6) 1.2188(3) 0.054(2) Uani 1 1 d . . .
H48 H 1.8038 -0.2957 1.2277 0.064 Uiso 1 1 calc R U .
C49 C 1.8642(7) -0.1682(7) 1.2245(2) 0.050(2) Uani 1 1 d . . .
H49 H 1.9433 -0.1871 1.2380 0.060 Uiso 1 1 calc R U .
C50 C 1.8360(7) -0.0716(6) 1.2105(2) 0.041(2) Uani 1 1 d . . .
C51 C 1.7200(7) -0.0445(6) 1.1888(2) 0.0345(18) Uani 1 1 d . . .
C52 C 1.9145(8) 0.0015(7) 1.2181(3) 0.065(3) Uani 1 1 d . . .
H52 H 1.9930 -0.0121 1.2329 0.078 Uiso 1 1 calc R U .
C53 C 1.8764(8) 0.0914(8) 1.2040(3) 0.081(4) Uani 1 1 d . . .
H53 H 1.9272 0.1401 1.2100 0.097 Uiso 1 1 calc R U .
C54 C 1.7608(7) 0.1111(6) 1.1805(3) 0.055(2) Uani 1 1 d . . .
H54 H 1.7365 0.1730 1.1703 0.066 Uiso 1 1 calc R U .
C55 C 1.4342(7) 0.2143(5) 1.2240(3) 0.041(2) Uani 1 1 d . . .
H55 H 1.5169 0.2005 1.2357 0.049 Uiso 1 1 calc R U .
C56 C 1.3494(8) 0.2879(6) 1.2456(3) 0.047(2) Uani 1 1 d . . .
H56 H 1.3738 0.3204 1.2720 0.056 Uiso 1 1 calc R U .
C57 C 1.2306(8) 0.3110(6) 1.2272(3) 0.049(2) Uani 1 1 d . . .
H57 H 1.1745 0.3612 1.2405 0.059 Uiso 1 1 calc R U .
C58 C 1.1923(7) 0.2605(6) 1.1888(3) 0.041(2) Uani 1 1 d . . .
C59 C 1.2822(7) 0.1865(5) 1.1699(3) 0.0363(18) Uani 1 1 d . . .
C60 C 1.2502(6) 0.1337(5) 1.1293(2) 0.0305(17) Uani 1 1 d . . .
C61 C 1.0711(7) 0.2815(6) 1.1667(3) 0.052(2) Uani 1 1 d . . .
H61 H 1.0109 0.3303 1.1789 0.062 Uiso 1 1 calc R U .
C62 C 1.0428(7) 0.2313(6) 1.1282(3) 0.047(2) Uani 1 1 d . . .
H62 H 0.9633 0.2468 1.1144 0.057 Uiso 1 1 calc R U .
C63 C 1.1301(7) 0.1558(6) 1.1082(3) 0.0386(19) Uani 1 1 d . . .
C64 C 1.1017(7) 0.1012(6) 1.0697(3) 0.045(2) Uani 1 1 d . . .
H64 H 1.0215 0.1130 1.0559 0.054 Uiso 1 1 calc R U .
C65 C 1.1910(7) 0.0306(6) 1.0523(3) 0.047(2) Uani 1 1 d . . .
H65 H 1.1731 -0.0063 1.0265 0.056 Uiso 1 1 calc R U .
C66 C 1.3115(7) 0.0143(5) 1.0740(2) 0.040(2) Uani 1 1 d . . .
H66 H 1.3732 -0.0334 1.0615 0.048 Uiso 1 1 calc R U .
C67 C 0.1800(8) 0.2119(6) 0.6384(3) 0.054(2) Uani 1 1 d . . .
H67 H 0.1261 0.2619 0.6259 0.065 Uiso 1 1 calc R U .
C68 C 0.1321(9) 0.1213(7) 0.6436(3) 0.061(3) Uani 1 1 d . . .
H68 H 0.0493 0.1121 0.6341 0.073 Uiso 1 1 calc R U .
C69 C 0.2076(10) 0.0500(7) 0.6623(3) 0.067(3) Uani 1 1 d . . .
H69 H 0.1766 -0.0094 0.6660 0.080 Uiso 1 1 calc R U .
C70 C 0.3334(9) 0.0623(6) 0.6767(3) 0.051(2) Uani 1 1 d . . .
C71 C 0.3713(7) 0.1555(6) 0.6695(3) 0.041(2) Uani 1 1 d . . .
C72 C 0.4227(10) -0.0085(6) 0.6970(3) 0.064(3) Uani 1 1 d . . .
H72 H 0.3986 -0.0698 0.7015 0.076 Uiso 1 1 calc R U .
C73 C 0.5389(9) 0.0102(7) 0.7098(3) 0.062(3) Uani 1 1 d . . .
H73 H 0.5941 -0.0382 0.7231 0.074 Uiso 1 1 calc R U .
C74 C 0.5819(8) 0.1025(7) 0.7037(3) 0.054(2) Uani 1 1 d . . .
C75 C 0.5004(7) 0.1732(5) 0.6837(2) 0.0356(18) Uani 1 1 d . . .
C76 C 0.7013(9) 0.1236(8) 0.7179(3) 0.070(3) Uani 1 1 d . . .
H76 H 0.7585 0.0766 0.7312 0.084 Uiso 1 1 calc R U .
C77 C 0.7344(9) 0.2130(8) 0.7124(3) 0.076(3) Uani 1 1 d . . .
H77 H 0.8145 0.2282 0.7222 0.092 Uiso 1 1 calc R U .
C78 C 0.6474(8) 0.2835(7) 0.6917(3) 0.060(3) Uani 1 1 d . . .
H78 H 0.6712 0.3450 0.6878 0.073 Uiso 1 1 calc R U .
C79 C 0.1690(8) 0.4889(6) 0.6212(3) 0.056(2) Uani 1 1 d . . .
H79 H 0.1449 0.4901 0.6548 0.067 Uiso 1 1 calc R U .
C80 C 0.0896(9) 0.5407(6) 0.5892(3) 0.065(3) Uani 1 1 d . . .
H80 H 0.0151 0.5784 0.6014 0.078 Uiso 1 1 calc R U .
C81 C 0.1215(9) 0.5359(6) 0.5402(4) 0.063(3) Uani 1 1 d . . .
H81 H 0.0675 0.5695 0.5186 0.075 Uiso 1 1 calc R U .
C82 C 0.2352(9) 0.4806(6) 0.5214(3) 0.056(2) Uani 1 1 d . . .
C83 C 0.3129(8) 0.4348(6) 0.5562(3) 0.046(2) Uani 1 1 d . . .
C84 C 0.2792(11) 0.4730(7) 0.4709(3) 0.071(3) Uani 1 1 d . . .
H84 H 0.2278 0.5033 0.4475 0.085 Uiso 1 1 calc R U .
C85 C 0.3920(11) 0.4238(7) 0.4564(3) 0.074(3) Uani 1 1 d . . .
H85 H 0.4168 0.4194 0.4230 0.089 Uiso 1 1 calc R U .
C86 C 0.4772(10) 0.3770(6) 0.4910(3) 0.057(3) Uani 1 1 d . . .
C87 C 0.4323(9) 0.3828(6) 0.5413(3) 0.049(2) Uani 1 1 d . . .
C88 C 0.6000(10) 0.3244(7) 0.4790(3) 0.065(3) Uani 1 1 d . . .
H88 H 0.6315 0.3172 0.4463 0.078 Uiso 1 1 calc R U .
C89 C 0.6706(8) 0.2851(7) 0.5145(3) 0.065(3) Uani 1 1 d . . .
H89 H 0.7532 0.2533 0.5067 0.078 Uiso 1 1 calc R U .
C90 C 0.6196(8) 0.2920(6) 0.5643(3) 0.050(2) Uani 1 1 d . . .
H90 H 0.6689 0.2627 0.5885 0.060 Uiso 1 1 calc R U .
H1 H 1.906(4) 0.358(8) 1.005(3) 0.13(4) Uiso 1 1 d D . .

loop_
_atom_site_aniso_label
_atom_site_aniso_U_11
_atom_site_aniso_U_22
_atom_site_aniso_U_33
_atom_site_aniso_U_23
_atom_site_aniso_U_13
_atom_site_aniso_U_12
Cu1 0.0354(5) 0.0328(6) 0.0394(5) 0.0038(4) -0.0118(4) 0.0008(4)
Cu2 0.0300(5) 0.0333(6) 0.0562(6) -0.0038(5) -0.0158(5) 0.0023(5)
Cu3 0.0469(6) 0.0360(6) 0.0442(6) -0.0025(5) -0.0127(5) -0.0046(5)
Cu4 0.0597(9) 0.0557(11) 0.0693(10) 0.0246(8) -0.0341(8) -0.0302(9)
N1 0.024(3) 0.026(4) 0.049(4) -0.003(3) -0.015(3) 0.003(3)
N2 0.022(3) 0.021(3) 0.039(3) 0.001(3) -0.004(3) 0.000(3)
N3 0.048(4) 0.046(5) 0.032(4) 0.001(3) -0.007(3) -0.020(4)
N4 0.031(3) 0.032(4) 0.033(3) 0.006(3) -0.010(3) -0.003(3)
N5 0.037(4) 0.038(4) 0.039(4) 0.012(3) -0.007(3) -0.013(3)
N6 0.043(4) 0.037(4) 0.038(4) 0.003(3) -0.005(3) 0.002(3)
N7 0.040(3) 0.036(4) 0.028(3) -0.005(3) -0.007(3) 0.000(3)
N8 0.040(4) 0.049(5) 0.037(4) -0.006(3) -0.007(3) -0.014(4)
N9 0.039(4) 0.039(4) 0.049(4) -0.001(3) -0.016(3) -0.001(3)
N10 0.054(4) 0.031(4) 0.050(4) 0.000(3) -0.015(4) -0.004(4)
N11 0.042(4) 0.035(5) 0.064(5) 0.000(4) -0.011(4) -0.013(4)
O1 0.092(4) 0.034(4) 0.048(3) -0.001(3) -0.009(3) 0.020(3)
O2 0.053(3) 0.035(3) 0.030(3) 0.000(2) -0.014(2) 0.001(3)
O3 0.046(3) 0.093(6) 0.118(5) 0.061(4) -0.049(4) -0.022(4)
O4 0.050(4) 0.058(5) 0.087(4) 0.019(3) -0.037(3) -0.027(4)
O5 0.043(3) 0.043(4) 0.114(5) -0.004(4) -0.034(3) -0.014(3)
O6 0.036(3) 0.033(4) 0.074(4) -0.009(3) -0.025(3) 0.010(3)
O7 0.031(3) 0.042(4) 0.045(3) -0.006(3) -0.012(2) 0.003(3)
O8 0.036(3) 0.043(4) 0.045(3) -0.015(3) -0.012(2) 0.000(3)
O9 0.062(3) 0.038(4) 0.043(3) -0.001(3) -0.010(3) -0.003(3)
O10 0.085(5) 0.122(6) 0.040(3) -0.009(4) 0.005(3) -0.062(5)
O11 0.048(3) 0.061(4) 0.053(3) 0.016(3) -0.019(3) -0.007(3)
O12 0.037(3) 0.067(4) 0.051(3) 0.003(3) -0.006(3) -0.017(3)
O13 0.067(4) 0.048(4) 0.075(4) 0.020(3) -0.031(3) -0.024(3)
O14 0.085(5) 0.047(5) 0.161(7) 0.022(5) -0.057(5) -0.013(4)
O15 0.074(4) 0.078(5) 0.084(4) 0.028(4) -0.029(4) -0.046(4)
O16 0.063(4) 0.075(5) 0.119(6) 0.011(5) -0.044(4) -0.028(4)
O17 0.083(5) 0.057(5) 0.085(5) 0.015(4) -0.009(4) -0.003(4)
O18 0.059(4) 0.084(6) 0.133(6) 0.037(4) -0.058(4) -0.015(4)
O19 0.080(4) 0.136(7) 0.101(5) 0.049(5) -0.020(4) -0.027(5)
O20 0.117(6) 0.121(8) 0.236(9) 0.056(7) -0.068(7) -0.040(6)
O23 0.249(10) 0.207(12) 0.204(9) 0.019(8) -0.152(9) -0.095(10)
O21 0.075(4) 0.081(6) 0.175(7) 0.054(5) -0.032(5) -0.011(4)
O22 0.332(13) 0.086(7) 0.158(8) 0.025(6) 0.068(9) -0.015(9)
C1 0.029(4) 0.021(4) 0.045(5) 0.006(4) -0.017(4) 0.004(3)
C2 0.028(4) 0.024(4) 0.027(4) 0.005(3) -0.004(3) 0.009(3)
C3 0.030(4) 0.035(5) 0.035(4) 0.001(4) -0.011(3) -0.002(4)
C4 0.034(5) 0.053(6) 0.045(5) 0.007(4) -0.013(4) -0.004(4)
C5 0.031(4) 0.048(6) 0.043(5) 0.013(4) -0.008(4) -0.013(4)
C6 0.029(4) 0.032(5) 0.041(4) 0.004(4) -0.014(3) 0.006(4)
C7 0.025(4) 0.030(5) 0.033(4) -0.003(3) -0.006(3) 0.003(3)
C8 0.024(4) 0.030(5) 0.040(4) -0.004(4) -0.012(3) 0.000(3)
C9 0.037(4) 0.024(4) 0.029(4) 0.003(3) -0.004(3) -0.002(4)
C10 0.031(4) 0.030(5) 0.038(4) 0.002(4) -0.008(3) -0.008(4)
C11 0.029(4) 0.021(4) 0.045(5) -0.004(4) -0.008(3) 0.002(3)
C12 0.028(4) 0.045(6) 0.054(5) -0.006(4) -0.019(4) -0.002(4)
C13 0.040(4) 0.023(5) 0.052(5) -0.001(4) -0.016(4) -0.008(4)
C14 0.044(5) 0.031(5) 0.046(5) -0.004(4) -0.004(4) 0.004(4)
C15 0.033(4) 0.037(5) 0.030(4) 0.015(4) -0.002(4) -0.009(4)
C16 0.031(4) 0.027(5) 0.032(4) 0.001(3) -0.002(3) -0.011(4)
C17 0.034(4) 0.033(5) 0.030(4) -0.007(3) -0.009(3) -0.008(4)
C18 0.024(4) 0.020(4) 0.035(4) 0.006(3) -0.007(3) -0.003(3)
C19 0.030(4) 0.032(5) 0.049(5) -0.008(4) -0.005(4) 0.001(4)
C20 0.032(4) 0.034(5) 0.035(4) -0.012(4) -0.009(3) 0.005(4)
C21 0.029(4) 0.032(5) 0.037(4) 0.005(4) -0.012(3) -0.002(4)
C22 0.019(3) 0.031(5) 0.038(4) 0.002(3) 0.000(3) -0.006(3)
C23 0.032(4) 0.031(5) 0.034(4) -0.002(3) -0.010(3) 0.002(4)
C24 0.029(4) 0.050(6) 0.052(5) 0.000(4) -0.013(4) -0.009(4)
C25 0.032(4) 0.041(5) 0.035(4) -0.001(4) -0.010(4) -0.005(4)
C26 0.033(4) 0.031(5) 0.044(5) -0.002(4) -0.006(4) 0.009(4)
C27 0.028(4) 0.044(6) 0.061(5) -0.004(4) 0.000(4) 0.003(4)
C28 0.040(4) 0.042(5) 0.036(4) -0.012(4) -0.003(4) -0.003(4)
C29 0.055(6) 0.052(7) 0.055(6) 0.014(5) -0.008(5) -0.012(5)
C30 0.046(5) 0.046(6) 0.033(4) 0.003(4) -0.005(4) -0.007(5)
C31 0.047(5) 0.036(5) 0.039(5) 0.002(4) -0.011(4) -0.013(4)
C32 0.041(4) 0.038(5) 0.024(4) 0.003(3) -0.011(3) -0.011(4)
C33 0.045(5) 0.041(6) 0.059(5) 0.003(4) -0.013(4) -0.016(5)
C34 0.057(5) 0.031(5) 0.070(6) 0.001(4) -0.018(5) -0.021(5)
C35 0.045(5) 0.051(6) 0.026(4) -0.012(4) -0.001(4) -0.016(5)
C36 0.041(4) 0.038(5) 0.041(5) -0.006(4) 0.001(4) -0.019(4)
C37 0.040(5) 0.050(6) 0.039(5) -0.008(4) 0.001(4) -0.011(5)
C38 0.037(5) 0.056(7) 0.066(6) -0.013(5) -0.013(5) -0.009(5)
C39 0.039(5) 0.051(6) 0.050(5) -0.008(4) -0.006(4) -0.006(5)
C40 0.042(5) 0.051(7) 0.084(7) 0.016(6) 0.001(5) 0.001(5)
C41 0.061(5) 0.043(6) 0.058(6) 0.004(4) -0.013(5) -0.025(5)
C42 0.035(4) 0.050(6) 0.049(5) -0.003(4) 0.000(4) -0.021(5)
C43 0.048(5) 0.041(6) 0.051(5) -0.003(4) -0.014(4) -0.014(5)
C44 0.064(6) 0.040(6) 0.059(6) -0.002(5) -0.010(5) -0.013(5)
C45 0.086(7) 0.033(6) 0.048(5) 0.006(4) -0.004(5) -0.009(5)
C46 0.044(5) 0.034(5) 0.036(4) 0.009(4) -0.003(4) 0.006(4)
C47 0.036(4) 0.032(5) 0.024(4) 0.004(3) -0.004(3) -0.001(4)
C48 0.063(6) 0.046(6) 0.048(5) 0.005(4) -0.005(5) 0.015(5)
C49 0.031(4) 0.079(7) 0.036(5) 0.011(5) -0.003(4) 0.013(5)
C50 0.038(4) 0.050(6) 0.036(4) 0.012(4) -0.008(4) -0.009(4)
C51 0.032(4) 0.044(5) 0.027(4) 0.004(4) -0.004(3) -0.002(4)
C52 0.039(5) 0.103(9) 0.057(6) 0.020(6) -0.021(4) -0.013(6)
C53 0.061(6) 0.108(10) 0.086(7) 0.039(7) -0.038(6) -0.051(7)
C54 0.059(5) 0.043(6) 0.068(6) 0.020(5) -0.024(5) -0.018(5)
C55 0.045(5) 0.035(5) 0.045(5) 0.005(4) -0.003(4) -0.010(4)
C56 0.069(6) 0.040(6) 0.031(5) -0.004(4) 0.004(4) -0.011(5)
C57 0.058(5) 0.034(5) 0.051(5) -0.002(4) 0.017(5) -0.002(5)
C58 0.044(5) 0.032(5) 0.043(5) 0.008(4) 0.011(4) -0.001(4)
C59 0.032(4) 0.032(5) 0.042(5) 0.004(4) 0.004(4) 0.002(4)
C60 0.035(4) 0.029(5) 0.027(4) 0.001(3) -0.002(3) -0.001(4)
C61 0.039(5) 0.035(5) 0.076(6) 0.003(5) 0.007(5) 0.006(4)
C62 0.029(4) 0.053(6) 0.056(5) 0.017(4) 0.005(4) 0.005(4)
C63 0.033(4) 0.038(5) 0.043(5) 0.010(4) -0.003(4) 0.002(4)
C64 0.031(4) 0.057(6) 0.048(5) 0.004(4) -0.017(4) -0.003(4)
C65 0.043(5) 0.054(6) 0.045(5) 0.006(4) -0.014(4) -0.008(5)
C66 0.040(4) 0.043(5) 0.036(4) -0.009(4) -0.002(4) 0.003(4)
C67 0.059(6) 0.057(7) 0.049(5) -0.007(5) -0.016(5) -0.008(5)
C68 0.065(6) 0.080(8) 0.042(5) -0.003(5) -0.001(5) -0.030(6)
C69 0.096(8) 0.074(8) 0.037(5) -0.003(5) 0.008(5) -0.049(7)
C70 0.072(6) 0.049(6) 0.034(5) -0.005(4) 0.006(5) -0.019(5)
C71 0.051(5) 0.039(6) 0.035(5) -0.007(4) -0.001(4) -0.012(5)
C72 0.101(8) 0.040(6) 0.048(6) 0.010(5) 0.002(6) -0.003(6)
C73 0.085(7) 0.048(7) 0.046(6) 0.005(5) 0.010(5) 0.016(6)
C74 0.058(6) 0.055(7) 0.044(5) -0.004(5) 0.004(5) 0.008(5)
C75 0.051(5) 0.028(5) 0.026(4) -0.005(3) 0.001(4) 0.001(4)
C76 0.063(7) 0.074(8) 0.069(7) -0.004(6) -0.013(5) 0.016(6)
C77 0.051(6) 0.098(10) 0.082(7) -0.013(7) -0.016(5) -0.003(7)
C78 0.064(6) 0.051(7) 0.068(6) 0.002(5) -0.021(5) -0.003(5)
C79 0.059(6) 0.043(6) 0.068(6) 0.002(5) -0.022(5) -0.005(5)
C80 0.069(6) 0.056(7) 0.075(7) 0.003(6) -0.033(6) -0.009(5)
C81 0.074(7) 0.042(6) 0.080(7) 0.021(5) -0.043(6) -0.018(6)
C82 0.069(6) 0.039(6) 0.066(7) -0.003(5) -0.019(6) -0.024(5)
C83 0.054(5) 0.035(6) 0.055(6) 0.001(4) -0.019(5) -0.024(5)
C84 0.110(9) 0.058(8) 0.051(7) 0.007(5) -0.028(6) -0.025(7)
C85 0.136(10) 0.059(8) 0.038(5) 0.009(5) -0.021(7) -0.055(8)
C86 0.091(7) 0.041(6) 0.047(6) -0.001(5) -0.010(6) -0.044(6)
C87 0.066(6) 0.040(6) 0.047(5) 0.004(4) -0.015(5) -0.031(5)
C88 0.092(8) 0.058(7) 0.051(6) -0.022(5) 0.003(6) -0.040(7)
C89 0.056(6) 0.066(8) 0.077(7) -0.019(6) 0.007(6) -0.033(6)
C90 0.061(6) 0.036(6) 0.056(6) 0.005(4) -0.010(5) -0.018(5)

loop_
_atom_type_symbol
_atom_type_description
_atom_type_scat_dispersion_real
_atom_type_scat_dispersion_imag
_atom_type_scat_source
C C 0.0033 0.0016 'International Tables Vol C Tables 4.2.6.8 and 6.1.1.4'
H H 0.0000 0.0000 'International Tables Vol C Tables 4.2.6.8 and 6.1.1.4'
N N 0.0061 0.0033 'International Tables Vol C Tables 4.2.6.8 and 6.1.1.4'
O O 0.0106 0.0060 'International Tables Vol C Tables 4.2.6.8 and 6.1.1.4'
Cu Cu 0.3201 1.2651 'International Tables Vol C Tables 4.2.6.8 and 6.1.1.4'

loop_
_geom_angle_atom_site_label_1
_geom_angle_atom_site_label_2
_geom_angle_atom_site_label_3
_geom_angle
_geom_angle_site_symmetry_1
_geom_angle_site_symmetry_3
N5 Cu1 O2 93.6(2) . .
N5 Cu1 N7 176.5(2) . .
O2 Cu1 N7 89.9(2) . .
N5 Cu1 N4 82.2(2) . .
O2 Cu1 N4 152.3(2) . .
N7 Cu1 N4 94.8(2) . .
N5 Cu1 N6 100.2(2) . .
O2 Cu1 N6 91.2(2) . .
N7 Cu1 N6 79.5(2) . .
N4 Cu1 N6 116.5(2) . .
N1 Cu2 O6 83.9(2) . .
N1 Cu2 N2 164.3(2) . .
O6 Cu2 N2 94.2(2) . .
N1 Cu2 O7 93.4(2) . .
O6 Cu2 O7 160.0(2) . .
N2 Cu2 O7 83.0(2) . .
N1 Cu2 O12 101.8(2) . 1_655
O6 Cu2 O12 94.13(19) . 1_655
N2 Cu2 O12 93.9(2) . 1_655
O7 Cu2 O12 105.82(18) . 1_655
O9 Cu3 N10 96.1(2) . .
O9 Cu3 N9 90.9(2) . .
N10 Cu3 N9 172.8(3) . .
O9 Cu3 N11 162.7(2) . .
N10 Cu3 N11 81.3(3) . .
N9 Cu3 N11 92.6(3) . .
O9 Cu3 N8 96.2(2) . .
N10 Cu3 N8 98.4(2) . .
N9 Cu3 N8 78.8(2) . .
N11 Cu3 N8 101.2(2) . .
O13 Cu4 O13 180.0(3) 2_576 .
O13 Cu4 N3 84.5(2) 2_576 2_576
O13 Cu4 N3 95.5(2) . 2_576
O13 Cu4 N3 95.5(2) 2_576 .
O13 Cu4 N3 84.5(2) . .
N3 Cu4 N3 180.0 2_576 .
C10 N1 C11 119.8(6) . .
C10 N1 Cu2 128.0(5) . .
C11 N1 Cu2 112.0(4) . .
C17 N2 C16 119.8(6) . .
C17 N2 Cu2 127.3(5) . .
C16 N2 Cu2 112.5(4) . .
C31 N3 C30 119.7(6) . .
C31 N3 Cu4 129.9(5) . .
C30 N3 Cu4 110.3(5) . .
C43 N4 C47 116.8(6) . .
C43 N4 Cu1 131.6(5) . .
C47 N4 Cu1 111.4(4) . .
C54 N5 C51 118.0(6) . .
C54 N5 Cu1 128.4(6) . .
C51 N5 Cu1 113.6(4) . .
C55 N6 C59 117.5(7) . .
C55 N6 Cu1 131.9(5) . .
C59 N6 Cu1 110.0(5) . .
C66 N7 C60 118.6(6) . .
C66 N7 Cu1 126.6(5) . .
C60 N7 Cu1 114.5(4) . .
C67 N8 C71 117.4(7) . .
C67 N8 Cu3 132.3(6) . .
C71 N8 Cu3 110.3(4) . .
C78 N9 C75 117.8(7) . .
C78 N9 Cu3 125.5(6) . .
C75 N9 Cu3 116.7(5) . .
C79 N10 C83 119.2(8) . .
C79 N10 Cu3 127.2(6) . .
C83 N10 Cu3 113.6(6) . .
C90 N11 C87 118.2(7) . .
C90 N11 Cu3 130.9(6) . .
C87 N11 Cu3 110.9(6) . .
C1 O2 Cu1 112.4(4) . .
C4 O4 H1 117(8) . .
C12 O6 Cu2 114.6(4) . .
C15 O7 Cu2 114.7(4) . .
C24 O9 Cu3 113.2(5) . .
C26 O12 Cu2 150.8(4) . 1_455
C29 O13 Cu4 115.0(5) . .
C38 O16 H2 109.5 . .
H1W O19 H2W 109.5 . .
H3W O20 H4W 111.8 . .
H9W O23 H10W 114.0 . .
H5W O21 H6W 120.7 . .
H7W O22 H8W 106.9 . .
O1 C1 O2 124.0(7) . .
O1 C1 C2 118.5(7) . .
O2 C1 C2 116.1(6) . .
C8 C2 C3 117.3(6) . .
C8 C2 C1 116.8(6) . .
C3 C2 C1 125.6(6) . .
C5 C3 C2 119.7(6) . .
C5 C3 C4 119.9(6) . .
C2 C3 C4 120.3(7) . .
O3 C4 O4 124.8(7) . .
O3 C4 C3 121.7(7) . .
O4 C4 C3 113.5(7) . .
C3 C5 C6 121.5(7) . .
C3 C5 H5 119.3 . .
C6 C5 H5 119.3 . .
C5 C6 C7 119.3(7) . .
C5 C6 H6 120.4 . .
C7 C6 H6 120.4 . .
C8 C7 C6 118.0(6) . .
C8 C7 C9 121.4(6) . .
C6 C7 C9 120.6(6) . .
C2 C8 C7 124.1(6) . .
C2 C8 H8 117.9 . .
C7 C8 H8 117.9 . .
C10 C9 C14 117.8(6) . .
C10 C9 C7 122.4(6) . .
C14 C9 C7 119.8(7) . .
N1 C10 C9 122.8(6) . .
N1 C10 H10 118.6 . .
C9 C10 H10 118.6 . .
N1 C11 C13 121.5(6) . .
N1 C11 C12 114.3(6) . .
C13 C11 C12 124.2(6) . .
O5 C12 O6 127.5(6) . .
O5 C12 C11 118.0(7) . .
O6 C12 C11 114.5(6) . .
C11 C13 C14 118.8(6) . .
C11 C13 H13 120.6 . .
C14 C13 H13 120.6 . .
C13 C14 C9 119.3(7) . .
C13 C14 H14 120.3 . .
C9 C14 H14 120.3 . .
O8 C15 O7 127.0(6) . .
O8 C15 C16 118.8(7) . .
O7 C15 C16 114.2(6) . .
N2 C16 C20 121.8(6) . .
N2 C16 C15 114.8(6) . .
C20 C16 C15 123.4(6) . .
N2 C17 C18 122.2(6) . .
N2 C17 H17 118.9 . .
C18 C17 H17 118.9 . .
C17 C18 C19 117.9(6) . .
C17 C18 C21 121.2(6) . .
C19 C18 C21 120.9(6) . .
C20 C19 C18 119.5(7) . .
C20 C19 H19 120.2 . .
C18 C19 H19 120.2 . .
C16 C20 C19 118.7(6) . .
C16 C20 H20 120.7 . .
C19 C20 H20 120.7 . .
C28 C21 C22 117.6(6) . .
C28 C21 C18 121.0(6) . .
C22 C21 C18 121.3(6) . .
C23 C22 C21 121.9(6) . .
C23 C22 H22 119.0 . .
C21 C22 H22 119.0 . .
C22 C23 C25 119.4(6) . .
C22 C23 C24 115.5(6) . .
C25 C23 C24 124.8(6) . .
O10 C24 O9 123.3(7) . .
O10 C24 C23 121.0(7) . .
O9 C24 C23 115.3(6) . .
C27 C25 C23 118.1(6) . .
C27 C25 C26 116.6(6) . .
C23 C25 C26 125.2(6) . .
O11 C26 O12 126.7(7) . .
O11 C26 C25 117.6(7) . .
O12 C26 C25 115.6(6) . .
C28 C27 C25 121.1(6) . .
C28 C27 H27 119.5 . .
C25 C27 H27 119.5 . .
C21 C28 C27 121.6(6) . .
C21 C28 H28 119.2 . .
C27 C28 H28 119.2 . .
O14 C29 O13 127.1(9) . .
O14 C29 C30 118.7(8) . .
O13 C29 C30 114.1(8) . .
N3 C30 C34 120.8(8) . .
N3 C30 C29 115.1(7) . .
C34 C30 C29 124.1(8) . .
N3 C31 C32 123.0(7) . .
N3 C31 H31 118.5 . .
C32 C31 H31 118.5 . .
C33 C32 C31 116.2(7) . .
C33 C32 C35 121.8(6) . .
C31 C32 C35 122.0(7) . .
C34 C33 C32 120.6(7) . .
C34 C33 H33 119.7 . .
C32 C33 H33 119.7 . .
C30 C34 C33 119.7(7) . .
C30 C34 H34 120.2 . .
C33 C34 H34 120.2 . .
C36 C35 C42 116.2(8) . .
C36 C35 C32 122.8(7) . .
C42 C35 C32 120.9(6) . .
C37 C36 C35 124.7(7) . .
C37 C36 H36 117.6 . .
C35 C36 H36 117.6 . .
C36 C37 C39 118.8(7) . .
C36 C37 C38 113.8(7) . .
C39 C37 C38 127.3(8) . .
O15 C38 O16 122.2(8) . .
O15 C38 C37 120.0(8) . .
O16 C38 C37 117.7(8) . .
C41 C39 C37 116.9(8) . .
C41 C39 C40 115.1(8) . .
C37 C39 C40 128.0(7) . .
O17 C40 O18 121.4(10) . .
O17 C40 C39 120.5(9) . .
O18 C40 C39 118.0(8) . .
C42 C41 C39 123.0(8) . .
C42 C41 H41 118.5 . .
C39 C41 H41 118.5 . .
C41 C42 C35 120.3(7) . .
C41 C42 H42 119.8 . .
C35 C42 H42 119.8 . .
N4 C43 C44 123.6(8) . .
N4 C43 H43 118.2 . .
C44 C43 H43 118.2 . .
C45 C44 C43 119.3(8) . .
C45 C44 H44 120.3 . .
C43 C44 H44 120.3 . .
C44 C45 C46 120.4(8) . .
C44 C45 H45 119.8 . .
C46 C45 H45 119.8 . .
C47 C46 C45 116.7(7) . .
C47 C46 C48 117.4(7) . .
C45 C46 C48 125.8(8) . .
N4 C47 C46 123.1(6) . .
N4 C47 C51 115.7(6) . .
C46 C47 C51 121.2(7) . .
C49 C48 C46 121.3(8) . .
C49 C48 H48 119.3 . .
C46 C48 H48 119.3 . .
C48 C49 C50 122.1(7) . .
C48 C49 H49 119.0 . .
C50 C49 H49 119.0 . .
C51 C50 C52 115.8(8) . .
C51 C50 C49 118.7(7) . .
C52 C50 C49 125.5(8) . .
N5 C51 C50 124.3(7) . .
N5 C51 C47 116.7(6) . .
C50 C51 C47 119.0(7) . .
C53 C52 C50 120.2(8) . .
C53 C52 H52 119.9 . .
C50 C52 H52 119.9 . .
C52 C53 C54 119.8(8) . .
C52 C53 H53 120.1 . .
C54 C53 H53 120.1 . .
N5 C54 C53 121.7(8) . .
N5 C54 H54 119.1 . .
C53 C54 H54 119.1 . .
N6 C55 C56 122.7(7) . .
N6 C55 H55 118.7 . .
C56 C55 H55 118.7 . .
C57 C56 C55 118.8(7) . .
C57 C56 H56 120.6 . .
C55 C56 H56 120.6 . .
C56 C57 C58 120.6(8) . .
C56 C57 H57 119.7 . .
C58 C57 H57 119.7 . .
C57 C58 C59 116.9(7) . .
C57 C58 C61 124.2(8) . .
C59 C58 C61 118.9(7) . .
N6 C59 C58 123.4(7) . .
N6 C59 C60 117.0(7) . .
C58 C59 C60 119.5(7) . .
N7 C60 C63 121.3(6) . .
N7 C60 C59 118.3(6) . .
C63 C60 C59 120.4(7) . .
C62 C61 C58 120.8(8) . .
C62 C61 H61 119.6 . .
C58 C61 H61 119.6 . .
C61 C62 C63 122.3(7) . .
C61 C62 H62 118.9 . .
C63 C62 H62 118.9 . .
C64 C63 C60 118.4(7) . .
C64 C63 C62 123.4(7) . .
C60 C63 C62 118.1(7) . .
C65 C64 C63 119.9(7) . .
C65 C64 H64 120.1 . .
C63 C64 H64 120.1 . .
C64 C65 C66 118.8(7) . .
C64 C65 H65 120.6 . .
C66 C65 H65 120.6 . .
N7 C66 C65 122.9(7) . .
N7 C66 H66 118.5 . .
C65 C66 H66 118.5 . .
N8 C67 C68 123.0(9) . .
N8 C67 H67 118.5 . .
C68 C67 H67 118.5 . .
C69 C68 C67 118.8(8) . .
C69 C68 H68 120.6 . .
C67 C68 H68 120.6 . .
C68 C69 C70 121.5(9) . .
C68 C69 H69 119.2 . .
C70 C69 H69 119.2 . .
C69 C70 C71 114.8(9) . .
C69 C70 C72 126.5(9) . .
C71 C70 C72 118.7(8) . .
N8 C71 C70 124.5(7) . .
N8 C71 C75 117.9(7) . .
C70 C71 C75 117.6(8) . .
C73 C72 C70 122.0(9) . .
C73 C72 H72 119.0 . .
C70 C72 H72 119.0 . .
C72 C73 C74 121.7(9) . .
C72 C73 H73 119.1 . .
C74 C73 H73 119.1 . .
C75 C74 C76 118.9(9) . .
C75 C74 C73 118.7(8) . .
C76 C74 C73 122.4(10) . .
N9 C75 C74 122.8(7) . .
N9 C75 C71 116.0(7) . .
C74 C75 C71 121.2(7) . .
C77 C76 C74 119.4(10) . .
C77 C76 H76 120.3 . .
C74 C76 H76 120.3 . .
C76 C77 C78 119.7(9) . .
C76 C77 H77 120.1 . .
C78 C77 H77 120.1 . .
N9 C78 C77 121.4(8) . .
N9 C78 H78 119.3 . .
C77 C78 H78 119.3 . .
N10 C79 C80 121.5(8) . .
N10 C79 H79 119.3 . .
C80 C79 H79 119.3 . .
C81 C80 C79 119.4(9) . .
C81 C80 H80 120.3 . .
C79 C80 H80 120.3 . .
C80 C81 C82 120.8(9) . .
C80 C81 H81 119.6 . .
C82 C81 H81 119.6 . .
C83 C82 C81 116.0(9) . .
C83 C82 C84 118.8(10) . .
C81 C82 C84 125.2(10) . .
N10 C83 C82 123.0(9) . .
N10 C83 C87 116.8(8) . .
C82 C83 C87 120.2(8) . .
C85 C84 C82 121.4(10) . .
C85 C84 H84 119.3 . .
C82 C84 H84 119.3 . .
C84 C85 C86 121.9(9) . .
C84 C85 H85 119.0 . .
C86 C85 H85 119.0 . .
C87 C86 C88 117.4(9) . .
C87 C86 C85 116.7(10) . .
C88 C86 C85 125.9(9) . .
N11 C87 C83 117.1(8) . .
N11 C87 C86 122.0(9) . .
C83 C87 C86 121.0(9) . .
C89 C88 C86 120.1(9) . .
C89 C88 H88 119.9 . .
C86 C88 H88 119.9 . .
C88 C89 C90 119.9(9) . .
C88 C89 H89 120.1 . .
C90 C89 H89 120.1 . .
N11 C90 C89 122.3(8) . .
N11 C90 H90 118.8 . .
C89 C90 H90 118.8 . .

loop_
_geom_bond_atom_site_label_1
_geom_bond_atom_site_label_2
_geom_bond_distance
_geom_bond_site_symmetry_2
Cu1 N5 1.991(6) .
Cu1 O2 1.992(4) .
Cu1 N7 2.016(5) .
Cu1 N4 2.030(6) .
Cu1 N6 2.192(6) .
Cu2 N1 1.950(6) .
Cu2 O6 1.956(4) .
Cu2 N2 1.967(5) .
Cu2 O7 1.984(4) .
Cu2 O12 2.306(5) 1_655
Cu3 O9 1.962(5) .
Cu3 N10 1.995(7) .
Cu3 N9 2.015(6) .
Cu3 N11 2.045(6) .
Cu3 N8 2.203(6) .
Cu4 O13 1.927(6) 2_576
Cu4 O13 1.927(6) .
Cu4 N3 1.982(5) 2_576
Cu4 N3 1.982(5) .
N1 C10 1.337(7) .
N1 C11 1.348(7) .
N2 C17 1.327(7) .
N2 C16 1.337(7) .
N3 C31 1.327(9) .
N3 C30 1.346(9) .
N4 C43 1.321(7) .
N4 C47 1.383(8) .
N5 C54 1.323(8) .
N5 C51 1.347(9) .
N6 C55 1.337(8) .
N6 C59 1.353(8) .
N7 C66 1.315(7) .
N7 C60 1.366(8) .
N8 C67 1.307(8) .
N8 C71 1.342(9) .
N9 C78 1.329(8) .
N9 C75 1.361(8) .
N10 C79 1.330(9) .
N10 C83 1.349(9) .
N11 C90 1.334(9) .
N11 C87 1.373(9) .
O1 C1 1.228(8) .
O2 C1 1.264(7) .
O3 C4 1.187(9) .
O4 C4 1.300(9) .
O4 H1 0.83(2) .
O5 C12 1.223(8) .
O6 C12 1.276(9) .
O7 C15 1.279(8) .
O8 C15 1.233(7) .
O9 C24 1.291(8) .
O10 C24 1.212(8) .
O11 C26 1.235(8) .
O12 C26 1.248(7) .
O12 Cu2 2.306(5) 1_455
O13 C29 1.276(8) .
O14 C29 1.208(9) .
O15 C38 1.190(9) .
O16 C38 1.305(9) .
O16 H2 0.8200 .
O17 C40 1.205(9) .
O18 C40 1.285(9) .
O19 H1W 0.8501 .
O19 H2W 0.8500 .
O20 H3W 0.8499 .
O20 H4W 0.8504 .
O23 H9W 0.8137 .
O23 H10W 0.8413 .
O21 H5W 0.8500 .
O21 H6W 0.8500 .
O22 H7W 0.8499 .
O22 H8W 0.8500 .
C1 C2 1.494(9) .
C2 C8 1.379(8) .
C2 C3 1.416(8) .
C3 C5 1.381(9) .
C3 C4 1.511(9) .
C5 C6 1.398(8) .
C5 H5 0.9300 .
C6 C7 1.400(8) .
C6 H6 0.9300 .
C7 C8 1.381(9) .
C7 C9 1.482(8) .
C8 H8 0.9300 .
C9 C10 1.356(9) .
C9 C14 1.413(8) .
C10 H10 0.9300 .
C11 C13 1.365(9) .
C11 C12 1.528(8) .
C13 C14 1.390(8) .
C13 H13 0.9300 .
C14 H14 0.9300 .
C15 C16 1.532(8) .
C16 C20 1.359(9) .
C17 C18 1.367(9) .
C17 H17 0.9300 .
C18 C19 1.392(8) .
C18 C21 1.469(8) .
C19 C20 1.383(8) .
C19 H19 0.9300 .
C20 H20 0.9300 .
C21 C28 1.377(8) .
C21 C22 1.393(8) .
C22 C23 1.391(8) .
C22 H22 0.9300 .
C23 C25 1.402(8) .
C23 C24 1.507(9) .
C25 C27 1.394(9) .
C25 C26 1.530(8) .
C27 C28 1.377(8) .
C27 H27 0.9300 .
C28 H28 0.9300 .
C29 C30 1.527(11) .
C30 C34 1.363(8) .
C31 C32 1.396(8) .
C31 H31 0.9300 .
C32 C33 1.384(9) .
C32 C35 1.484(10) .
C33 C34 1.376(10) .
C33 H33 0.9300 .
C34 H34 0.9300 .
C35 C36 1.397(8) .
C35 C42 1.398(10) .
C36 C37 1.371(10) .
C36 H36 0.9300 .
C37 C39 1.415(10) .
C37 C38 1.529(9) .
C39 C41 1.407(9) .
C39 C40 1.503(11) .
C41 C42 1.375(10) .
C41 H41 0.9300 .
C42 H42 0.9300 .
C43 C44 1.392(11) .
C43 H43 0.9300 .
C44 C45 1.343(11) .
C44 H44 0.9300 .
C45 C46 1.408(9) .
C45 H45 0.9300 .
C46 C47 1.392(10) .
C46 C48 1.431(10) .
C47 C51 1.439(8) .
C48 C49 1.336(9) .
C48 H48 0.9300 .
C49 C50 1.420(10) .
C49 H49 0.9300 .
C50 C51 1.387(9) .
C50 C52 1.403(10) .
C52 C53 1.351(12) .
C52 H52 0.9300 .
C53 C54 1.393(10) .
C53 H53 0.9300 .
C54 H54 0.9300 .
C55 C56 1.400(10) .
C55 H55 0.9300 .
C56 C57 1.361(10) .
C56 H56 0.9300 .
C57 C58 1.389(9) .
C57 H57 0.9300 .
C58 C59 1.404(10) .
C58 C61 1.427(10) .
C59 C60 1.433(9) .
C60 C63 1.405(9) .
C61 C62 1.350(9) .
C61 H61 0.9300 .
C62 C63 1.415(10) .
C62 H62 0.9300 .
C63 C64 1.388(9) .
C64 C65 1.355(10) .
C64 H64 0.9300 .
C65 C66 1.408(9) .
C65 H65 0.9300 .
C66 H66 0.9300 .
C67 C68 1.420(10) .
C67 H67 0.9300 .
C68 C69 1.327(12) .
C68 H68 0.9300 .
C69 C70 1.407(11) .
C69 H69 0.9300 .
C70 C71 1.420(10) .
C70 C72 1.421(11) .
C71 C75 1.456(9) .
C72 C73 1.322(10) .
C72 H72 0.9300 .
C73 C74 1.424(11) .
C73 H73 0.9300 .
C74 C75 1.369(11) .
C74 C76 1.376(10) .
C76 C77 1.346(11) .
C76 H76 0.9300 .
C77 C78 1.410(12) .
C77 H77 0.9300 .
C78 H78 0.9300 .
C79 C80 1.388(11) .
C79 H79 0.9300 .
C80 C81 1.356(10) .
C80 H80 0.9300 .
C81 C82 1.406(11) .
C81 H81 0.9300 .
C82 C83 1.395(11) .
C82 C84 1.419(11) .
C83 C87 1.400(11) .
C84 C85 1.327(12) .
C84 H84 0.9300 .
C85 C86 1.442(12) .
C85 H85 0.9300 .
C86 C87 1.414(10) .
C86 C88 1.417(12) .
C88 C89 1.333(11) .
C88 H88 0.9300 .
C89 C90 1.418(10) .
C89 H89 0.9300 .
C90 H90 0.9300 .

loop_
_geom_hbond_atom_site_label_D
_geom_hbond_atom_site_label_H
_geom_hbond_atom_site_label_A
_geom_hbond_distance_DH
_geom_hbond_distance_HA
_geom_hbond_distance_DA
_geom_hbond_angle_DHA
_geom_hbond_site_symmetry_A
O4 H1 O8 0.83(2) 1.78(3) 2.609(7) 172(10) 2_867
C79 H79 O11 0.93 2.35 3.261(10) 165.3 .
C78 H78 O22 0.93 2.62 3.543(12) 170.3 .
C78 H78 O23 0.93 2.63 3.203(10) 120.6 .
C68 H68 O16 0.93 2.55 3.266(9) 134.4 1_445
C43 H43 O5 0.93 2.37 3.178(9) 144.9 2_757
C31 H31 O19 0.93 2.56 3.432(10) 155.8 .
O22 H8W O17 0.85 1.89 2.742(10) 178.1 .
O22 H7W O10 0.85 2.09 2.937(11) 179.2 .
O21 H6W O18 0.85 1.87 2.718(9) 179.5 1_455
O21 H5W O11 0.85 1.87 2.724(8) 179.2 .
O23 H10W O12 0.84 2.07 2.855(8) 154.8 1_655
O23 H9W O22 0.81 2.28 2.959(12) 141.0 .
O20 H4W O10 0.85 2.26 3.097(11) 170.4 .
O20 H3W O21 0.85 1.93 2.747(8) 160.7 .
O19 H2W O13 0.85 2.19 2.941(7) 147.7 2_576
O19 H1W O21 0.85 2.28 3.067(8) 153.4 .
O16 H2 O18 0.82 1.56 2.375(9) 169.8 .
C79 H79 O11 0.93 2.35 3.261(10) 165.3 .
C78 H78 O22 0.93 2.62 3.543(12) 170.3 .
C78 H78 O23 0.93 2.63 3.203(10) 120.6 .
C68 H68 O16 0.93 2.55 3.266(9) 134.4 1_445
C43 H43 O5 0.93 2.37 3.178(9) 144.9 2_757
C31 H31 O19 0.93 2.56 3.432(10) 155.8 .
O22 H8W O17 0.85 1.89 2.742(10) 178.1 .
O22 H7W O10 0.85 2.09 2.937(11) 179.2 .
O21 H6W O18 0.85 1.87 2.718(9) 179.5 1_455
O21 H5W O11 0.85 1.87 2.724(8) 179.2 .
O23 H10W O12 0.84 2.07 2.855(8) 154.8 1_655
O23 H9W O22 0.81 2.28 2.959(12) 141.0 .
O20 H4W O10 0.85 2.26 3.097(11) 170.4 .
O20 H3W O21 0.85 1.93 2.747(8) 160.7 .
O19 H2W O13 0.85 2.19 2.941(7) 147.7 2_576
O19 H1W O21 0.85 2.28 3.067(8) 153.4 .
O16 H2 O18 0.82 1.56 2.375(9) 169.8 .
C79 H79 O11 0.93 2.35 3.261(10) 165.3 .
C78 H78 O22 0.93 2.62 3.543(12) 170.3 .
C78 H78 O23 0.93 2.63 3.203(10) 120.6 .
C68 H68 O16 0.93 2.55 3.266(9) 134.4 1_445
C43 H43 O5 0.93 2.37 3.178(9) 144.9 2_757
C31 H31 O19 0.93 2.56 3.432(10) 155.8 .
O22 H8W O17 0.85 1.89 2.742(10) 178.1 .
O22 H7W O10 0.85 2.09 2.937(11) 179.2 .
O21 H6W O18 0.85 1.87 2.718(9) 179.5 1_455
O21 H5W O11 0.85 1.87 2.724(8) 179.2 .
O23 H10W O12 0.84 2.07 2.855(8) 154.8 1_655
O23 H9W O22 0.81 2.28 2.959(12) 141.0 .
O20 H4W O10 0.85 2.26 3.097(11) 170.4 .
O20 H3W O21 0.85 1.93 2.747(8) 160.7 .
O19 H2W O13 0.85 2.19 2.941(7) 147.7 2_576
O19 H1W O21 0.85 2.28 3.067(8) 153.4 .
O16 H2 O18 0.82 1.56 2.375(9) 169.8 .
C79 H79 O11 0.93 2.35 3.261(10) 165.3 .
C78 H78 O22 0.93 2.62 3.543(12) 170.3 .
C78 H78 O23 0.93 2.63 3.203(10) 120.6 .
C68 H68 O16 0.93 2.55 3.266(9) 134.4 1_445
C43 H43 O5 0.93 2.37 3.178(9) 144.9 2_757
C31 H31 O19 0.93 2.56 3.432(10) 155.8 .
O22 H8W O17 0.85 1.89 2.742(10) 178.1 .
O22 H7W O10 0.85 2.09 2.937(11) 179.2 .
O21 H6W O18 0.85 1.87 2.718(9) 179.5 1_455
O21 H5W O11 0.85 1.87 2.724(8) 179.2 .
O23 H10W O12 0.84 2.07 2.855(8) 154.8 1_655
O23 H9W O22 0.81 2.28 2.959(12) 141.0 .
O20 H4W O10 0.85 2.26 3.097(11) 170.4 .
O20 H3W O21 0.85 1.93 2.747(8) 160.7 .
O19 H2W O13 0.85 2.19 2.941(7) 147.7 2_576
O19 H1W O21 0.85 2.28 3.067(8) 153.4 .
O16 H2 O18 0.82 1.56 2.375(9) 169.8 .
C79 H79 O11 0.93 2.35 3.261(10) 165.3 .
C78 H78 O22 0.93 2.62 3.543(12) 170.3 .
C78 H78 O23 0.93 2.63 3.203(10) 120.6 .
C68 H68 O16 0.93 2.55 3.266(9) 134.4 1_445
C43 H43 O5 0.93 2.37 3.178(9) 144.9 2_757
C31 H31 O19 0.93 2.56 3.432(10) 155.8 .
O22 H8W O17 0.85 1.89 2.742(10) 178.1 .
O22 H7W O10 0.85 2.09 2.937(11) 179.2 .
O21 H6W O18 0.85 1.87 2.718(9) 179.5 1_455
O21 H5W O11 0.85 1.87 2.724(8) 179.2 .
O23 H10W O12 0.84 2.07 2.855(8) 154.8 1_655
O23 H9W O22 0.81 2.28 2.959(12) 141.0 .
O20 H4W O10 0.85 2.26 3.097(11) 170.4 .
O20 H3W O21 0.85 1.93 2.747(8) 160.7 .
O19 H2W O13 0.85 2.19 2.941(7) 147.7 2_576
O19 H1W O21 0.85 2.28 3.067(8) 153.4 .
O16 H2 O18 0.82 1.56 2.375(9) 169.8 .
C79 H79 O11 0.93 2.35 3.261(10) 165.3 .
C78 H78 O22 0.93 2.62 3.543(12) 170.3 .
C78 H78 O23 0.93 2.63 3.203(10) 120.6 .
C68 H68 O16 0.93 2.55 3.266(9) 134.4 1_445
C43 H43 O5 0.93 2.37 3.178(9) 144.9 2_757
C31 H31 O19 0.93 2.56 3.432(10) 155.8 .
O22 H8W O17 0.85 1.89 2.742(10) 178.1 .
O22 H7W O10 0.85 2.09 2.937(11) 179.2 .
O21 H6W O18 0.85 1.87 2.718(9) 179.5 1_455
O21 H5W O11 0.85 1.87 2.724(8) 179.2 .
O23 H10W O12 0.84 2.07 2.855(8) 154.8 1_655
O23 H9W O22 0.81 2.28 2.959(12) 141.0 .
O20 H4W O10 0.85 2.26 3.097(11) 170.4 .
O20 H3W O21 0.85 1.93 2.747(8) 160.7 .
O19 H2W O13 0.85 2.19 2.941(7) 147.7 2_576
O19 H1W O21 0.85 2.28 3.067(8) 153.4 .
O16 H2 O18 0.82 1.56 2.375(9) 169.8 .
C79 H79 O11 0.93 2.35 3.261(10) 165.3 .
C78 H78 O22 0.93 2.62 3.543(12) 170.3 .
C78 H78 O23 0.93 2.63 3.203(10) 120.6 .
C68 H68 O16 0.93 2.55 3.266(9) 134.4 1_445
C43 H43 O5 0.93 2.37 3.178(9) 144.9 2_757
C31 H31 O19 0.93 2.56 3.432(10) 155.8 .
O22 H8W O17 0.85 1.89 2.742(10) 178.1 .
O22 H7W O10 0.85 2.09 2.937(11) 179.2 .
O21 H6W O18 0.85 1.87 2.718(9) 179.5 1_455
O21 H5W O11 0.85 1.87 2.724(8) 179.2 .
O23 H10W O12 0.84 2.07 2.855(8) 154.8 1_655
O23 H9W O22 0.81 2.28 2.959(12) 141.0 .
O20 H4W O10 0.85 2.26 3.097(11) 170.4 .
O20 H3W O21 0.85 1.93 2.747(8) 160.7 .
O19 H2W O13 0.85 2.19 2.941(7) 147.7 2_576
O19 H1W O21 0.85 2.28 3.067(8) 153.4 .
O16 H2 O18 0.82 1.56 2.375(9) 169.8 .
O16 H2 O18 0.82 1.56 2.375(9) 169.8 .
O19 H1W O21 0.85 2.28 3.067(8) 153.4 .
O19 H2W O13 0.85 2.19 2.941(7) 147.7 2_576
O20 H3W O21 0.85 1.93 2.747(8) 160.7 .
O20 H4W O10 0.85 2.26 3.097(11) 170.4 .
O23 H9W O22 0.81 2.28 2.959(12) 141.0 .
O23 H10W O12 0.84 2.07 2.855(8) 154.8 1_655
O21 H5W O11 0.85 1.87 2.724(8) 179.2 .
O21 H6W O18 0.85 1.87 2.718(9) 179.5 1_455
O22 H7W O10 0.85 2.09 2.937(11) 179.2 .
O22 H8W O17 0.85 1.89 2.742(10) 178.1 .
C31 H31 O19 0.93 2.56 3.432(10) 155.8 .
C43 H43 O5 0.93 2.37 3.178(9) 144.9 2_757
C68 H68 O16 0.93 2.55 3.266(9) 134.4 1_445
C78 H78 O23 0.93 2.63 3.203(10) 120.6 .
C78 H78 O22 0.93 2.62 3.543(12) 170.3 .
C79 H79 O11 0.93 2.35 3.261(10) 165.3 .
O16 H2 O18 0.82 1.56 2.375(9) 169.8 .
O19 H1W O21 0.85 2.28 3.067(8) 153.4 .
O19 H2W O13 0.85 2.19 2.941(7) 147.7 2_576
O20 H3W O21 0.85 1.93 2.747(8) 160.7 .
O20 H4W O10 0.85 2.26 3.097(11) 170.4 .
O23 H9W O22 0.81 2.28 2.959(12) 141.0 .
O23 H10W O12 0.84 2.07 2.855(8) 154.8 1_655
O21 H5W O11 0.85 1.87 2.724(8) 179.2 .
O21 H6W O18 0.85 1.87 2.718(9) 179.5 1_455
O22 H7W O10 0.85 2.09 2.937(11) 179.2 .
O22 H8W O17 0.85 1.89 2.742(10) 178.1 .
C31 H31 O19 0.93 2.56 3.432(10) 155.8 .
C43 H43 O5 0.93 2.37 3.178(9) 144.9 2_757
C68 H68 O16 0.93 2.55 3.266(9) 134.4 1_445
C78 H78 O23 0.93 2.63 3.203(10) 120.6 .
C78 H78 O22 0.93 2.62 3.543(12) 170.3 .
C79 H79 O11 0.93 2.35 3.261(10) 165.3 .
O4 H1 O8 0.83(2) 1.78(3) 2.609(7) 172(10) 2_867

loop_
_geom_torsion_atom_site_label_1
_geom_torsion_atom_site_label_2
_geom_torsion_atom_site_label_3
_geom_torsion_atom_site_label_4
_geom_torsion
_geom_torsion_site_symmetry_1
Cu1 O2 C1 O1 -19.0(9) .
Cu1 O2 C1 C2 147.1(4) .
O1 C1 C2 C8 68.8(9) .
O2 C1 C2 C8 -98.2(7) .
O1 C1 C2 C3 -118.0(8) .
O2 C1 C2 C3 75.1(9) .
C8 C2 C3 C5 1.2(10) .
C1 C2 C3 C5 -172.0(7) .
C8 C2 C3 C4 -175.1(6) .
C1 C2 C3 C4 11.7(11) .
C5 C3 C4 O3 -173.1(8) .
C2 C3 C4 O3 3.3(12) .
C5 C3 C4 O4 8.0(10) .
C2 C3 C4 O4 -175.6(6) .
C2 C3 C5 C6 1.0(11) .
C4 C3 C5 C6 177.4(6) .
C3 C5 C6 C7 -2.3(11) .
C5 C6 C7 C8 1.4(10) .
C5 C6 C7 C9 179.8(6) .
C3 C2 C8 C7 -2.2(10) .
C1 C2 C8 C7 171.6(7) .
C6 C7 C8 C2 0.9(10) .
C9 C7 C8 C2 -177.5(6) .
C8 C7 C9 C10 149.1(7) .
C6 C7 C9 C10 -29.3(10) .
C8 C7 C9 C14 -30.3(10) .
C6 C7 C9 C14 151.3(6) .
C11 N1 C10 C9 0.8(10) .
Cu2 N1 C10 C9 173.9(5) .
C14 C9 C10 N1 -2.5(10) .
C7 C9 C10 N1 178.1(6) .
C10 N1 C11 C13 1.3(10) .
Cu2 N1 C11 C13 -172.8(5) .
C10 N1 C11 C12 -178.1(6) .
Cu2 N1 C11 C12 7.8(7) .
Cu2 O6 C12 O5 177.9(7) .
Cu2 O6 C12 C11 -3.6(8) .
N1 C11 C12 O5 175.7(7) .
C13 C11 C12 O5 -3.7(11) .
N1 C11 C12 O6 -2.9(9) .
C13 C11 C12 O6 177.7(7) .
N1 C11 C13 C14 -1.7(11) .
C12 C11 C13 C14 177.7(6) .
C11 C13 C14 C9 0.0(10) .
C10 C9 C14 C13 2.0(10) .
C7 C9 C14 C13 -178.5(6) .
Cu2 O7 C15 O8 178.2(5) .
Cu2 O7 C15 C16 -5.9(7) .
C17 N2 C16 C20 0.2(10) .
Cu2 N2 C16 C20 -173.9(5) .
C17 N2 C16 C15 -178.6(6) .
Cu2 N2 C16 C15 7.3(7) .
O8 C15 C16 N2 175.3(6) .
O7 C15 C16 N2 -1.0(9) .
O8 C15 C16 C20 -3.5(10) .
O7 C15 C16 C20 -179.8(7) .
C16 N2 C17 C18 -1.3(10) .
Cu2 N2 C17 C18 171.9(5) .
N2 C17 C18 C19 1.6(11) .
N2 C17 C18 C21 -175.8(6) .
C17 C18 C19 C20 -0.8(10) .
C21 C18 C19 C20 176.6(6) .
N2 C16 C20 C19 0.5(11) .
C15 C16 C20 C19 179.2(6) .
C18 C19 C20 C16 -0.2(11) .
C17 C18 C21 C28 136.8(7) .
C19 C18 C21 C28 -40.5(10) .
C17 C18 C21 C22 -39.3(10) .
C19 C18 C21 C22 143.4(7) .
C28 C21 C22 C23 -0.4(11) .
C18 C21 C22 C23 175.8(7) .
C21 C22 C23 C25 -3.9(11) .
C21 C22 C23 C24 -178.0(7) .
Cu3 O9 C24 O10 7.0(10) .
Cu3 O9 C24 C23 -166.4(5) .
C22 C23 C24 O10 -50.4(11) .
C25 C23 C24 O10 135.9(8) .
C22 C23 C24 O9 123.1(7) .
C25 C23 C24 O9 -50.6(11) .
C22 C23 C25 C27 6.0(11) .
C24 C23 C25 C27 179.5(7) .
C22 C23 C25 C26 -176.9(7) .
C24 C23 C25 C26 -3.4(12) .
Cu2 O12 C26 O11 -151.5(7) 1_455
Cu2 O12 C26 C25 27.7(14) 1_455
C27 C25 C26 O11 135.8(7) .
C23 C25 C26 O11 -41.3(11) .
C27 C25 C26 O12 -43.4(10) .
C23 C25 C26 O12 139.4(7) .
C23 C25 C27 C28 -4.0(12) .
C26 C25 C27 C28 178.7(7) .
C22 C21 C28 C27 2.5(11) .
C18 C21 C28 C27 -173.7(7) .
C25 C27 C28 C21 -0.3(12) .
Cu4 O13 C29 O14 -172.1(8) .
Cu4 O13 C29 C30 11.1(9) .
C31 N3 C30 C34 0.0(11) .
Cu4 N3 C30 C34 -175.8(6) .
C31 N3 C30 C29 -179.8(6) .
Cu4 N3 C30 C29 4.4(8) .
O14 C29 C30 N3 172.4(8) .
O13 C29 C30 N3 -10.5(10) .
O14 C29 C30 C34 -7.3(13) .
O13 C29 C30 C34 169.7(7) .
C30 N3 C31 C32 0.2(11) .
Cu4 N3 C31 C32 175.0(5) .
N3 C31 C32 C33 -0.6(10) .
N3 C31 C32 C35 179.3(6) .
C31 C32 C33 C34 0.8(11) .
C35 C32 C33 C34 -179.1(7) .
N3 C30 C34 C33 0.3(11) .
C29 C30 C34 C33 -180.0(7) .
C32 C33 C34 C30 -0.7(12) .
C33 C32 C35 C36 -5.2(11) .
C31 C32 C35 C36 174.9(6) .
C33 C32 C35 C42 171.8(7) .
C31 C32 C35 C42 -8.1(10) .
C42 C35 C36 C37 1.4(11) .
C32 C35 C36 C37 178.5(7) .
C35 C36 C37 C39 -0.3(11) .
C35 C36 C37 C38 -176.9(6) .
C36 C37 C38 O15 -23.8(12) .
C39 C37 C38 O15 160.0(9) .
C36 C37 C38 O16 153.1(8) .
C39 C37 C38 O16 -23.2(12) .
C36 C37 C39 C41 0.9(11) .
C38 C37 C39 C41 177.0(7) .
C36 C37 C39 C40 178.7(8) .
C38 C37 C39 C40 -5.2(13) .
C41 C39 C40 O17 21.0(12) .
C37 C39 C40 O17 -156.9(8) .
C41 C39 C40 O18 -154.2(7) .
C37 C39 C40 O18 28.0(13) .
C37 C39 C41 C42 -2.7(11) .
C40 C39 C41 C42 179.2(7) .
C39 C41 C42 C35 3.9(12) .
C36 C35 C42 C41 -3.1(11) .
C32 C35 C42 C41 179.8(7) .
C47 N4 C43 C44 0.5(10) .
Cu1 N4 C43 C44 175.4(6) .
N4 C43 C44 C45 -1.4(12) .
C43 C44 C45 C46 1.6(12) .
C44 C45 C46 C47 -1.0(11) .
C44 C45 C46 C48 -179.7(8) .
C43 N4 C47 C46 0.2(10) .
Cu1 N4 C47 C46 -175.7(5) .
C43 N4 C47 C51 -178.5(6) .
Cu1 N4 C47 C51 5.6(7) .
C45 C46 C47 N4 0.0(10) .
C48 C46 C47 N4 178.8(6) .
C45 C46 C47 C51 178.7(6) .
C48 C46 C47 C51 -2.5(10) .
C47 C46 C48 C49 3.9(11) .
C45 C46 C48 C49 -177.4(7) .
C46 C48 C49 C50 -1.5(12) .
C48 C49 C50 C51 -2.3(11) .
C48 C49 C50 C52 175.7(7) .
C54 N5 C51 C50 -4.9(10) .
Cu1 N5 C51 C50 177.4(5) .
C54 N5 C51 C47 174.1(6) .
Cu1 N5 C51 C47 -3.6(8) .
C52 C50 C51 N5 4.3(11) .
C49 C50 C51 N5 -177.5(7) .
C52 C50 C51 C47 -174.7(6) .
C49 C50 C51 C47 3.5(10) .
N4 C47 C51 N5 -1.5(9) .
C46 C47 C51 N5 179.8(6) .
N4 C47 C51 C50 177.6(6) .
C46 C47 C51 C50 -1.1(10) .
C51 C50 C52 C53 -0.8(12) .
C49 C50 C52 C53 -178.8(8) .
C50 C52 C53 C54 -1.9(14) .
C51 N5 C54 C53 1.9(11) .
Cu1 N5 C54 C53 179.2(6) .
C52 C53 C54 N5 1.4(14) .
C59 N6 C55 C56 2.1(11) .
Cu1 N6 C55 C56 171.8(5) .
N6 C55 C56 C57 -2.8(11) .
C55 C56 C57 C58 2.1(12) .
C56 C57 C58 C59 -0.9(11) .
C56 C57 C58 C61 -178.4(7) .
C55 N6 C59 C58 -0.8(11) .
Cu1 N6 C59 C58 -172.7(6) .
C55 N6 C59 C60 177.6(6) .
Cu1 N6 C59 C60 5.7(8) .
C57 C58 C59 N6 0.2(11) .
C61 C58 C59 N6 177.9(7) .
C57 C58 C59 C60 -178.1(6) .
C61 C58 C59 C60 -0.4(11) .
C66 N7 C60 C63 -2.0(10) .
Cu1 N7 C60 C63 171.4(5) .
C66 N7 C60 C59 179.7(6) .
Cu1 N7 C60 C59 -6.9(8) .
N6 C59 C60 N7 0.3(10) .
C58 C59 C60 N7 178.7(6) .
N6 C59 C60 C63 -178.0(6) .
C58 C59 C60 C63 0.4(11) .
C57 C58 C61 C62 177.5(7) .
C59 C58 C61 C62 0.0(11) .
C58 C61 C62 C63 0.4(12) .
N7 C60 C63 C64 3.3(11) .
C59 C60 C63 C64 -178.4(6) .
N7 C60 C63 C62 -178.3(6) .
C59 C60 C63 C62 0.0(11) .
C61 C62 C63 C64 177.9(7) .
C61 C62 C63 C60 -0.4(11) .
C60 C63 C64 C65 -2.3(11) .
C62 C63 C64 C65 179.4(7) .
C63 C64 C65 C66 0.1(12) .
C60 N7 C66 C65 -0.3(11) .
Cu1 N7 C66 C65 -172.9(5) .
C64 C65 C66 N7 1.3(12) .
C71 N8 C67 C68 -1.3(11) .
Cu3 N8 C67 C68 177.4(5) .
N8 C67 C68 C69 1.1(13) .
C67 C68 C69 C70 -0.4(13) .
C68 C69 C70 C71 -0.1(12) .
C68 C69 C70 C72 -179.9(8) .
C67 N8 C71 C70 0.7(11) .
Cu3 N8 C71 C70 -178.2(6) .
C67 N8 C71 C75 -179.2(6) .
Cu3 N8 C71 C75 1.9(8) .
C69 C70 C71 N8 0.0(11) .
C72 C70 C71 N8 179.7(7) .
C69 C70 C71 C75 179.9(6) .
C72 C70 C71 C75 -0.3(11) .
C69 C70 C72 C73 -179.6(8) .
C71 C70 C72 C73 0.7(13) .
C70 C72 C73 C74 -0.4(13) .
C72 C73 C74 C75 -0.4(12) .
C72 C73 C74 C76 178.3(8) .
C78 N9 C75 C74 0.1(11) .
Cu3 N9 C75 C74 177.3(5) .
C78 N9 C75 C71 177.9(6) .
Cu3 N9 C75 C71 -4.9(8) .
C76 C74 C75 N9 -0.4(12) .
C73 C74 C75 N9 178.4(7) .
C76 C74 C75 C71 -178.0(7) .
C73 C74 C75 C71 0.8(11) .
N8 C71 C75 N9 1.8(10) .
C70 C71 C75 N9 -178.2(6) .
N8 C71 C75 C74 179.6(7) .
C70 C71 C75 C74 -0.4(11) .
C75 C74 C76 C77 0.6(13) .
C73 C74 C76 C77 -178.1(8) .
C74 C76 C77 C78 -0.7(14) .
C75 N9 C78 C77 -0.2(12) .
Cu3 N9 C78 C77 -177.1(6) .
C76 C77 C78 N9 0.5(14) .
C83 N10 C79 C80 -0.9(11) .
Cu3 N10 C79 C80 -178.3(5) .
N10 C79 C80 C81 2.8(12) .
C79 C80 C81 C82 -1.2(12) .
C80 C81 C82 C83 -2.0(11) .
C80 C81 C82 C84 -178.1(7) .
C79 N10 C83 C82 -2.6(11) .
Cu3 N10 C83 C82 175.1(6) .
C79 N10 C83 C87 177.4(7) .
Cu3 N10 C83 C87 -4.8(8) .
C81 C82 C83 N10 4.0(11) .
C84 C82 C83 N10 -179.6(6) .
C81 C82 C83 C87 -176.1(7) .
C84 C82 C83 C87 0.3(11) .
C83 C82 C84 C85 -0.1(13) .
C81 C82 C84 C85 175.8(9) .
C82 C84 C85 C86 -1.3(14) .
C84 C85 C86 C87 2.4(12) .
C84 C85 C86 C88 -178.9(9) .
C90 N11 C87 C83 -177.7(6) .
Cu3 N11 C87 C83 4.2(8) .
C90 N11 C87 C86 1.7(10) .
Cu3 N11 C87 C86 -176.4(5) .
N10 C83 C87 N11 0.3(10) .
C82 C83 C87 N11 -179.6(6) .
N10 C83 C87 C86 -179.1(6) .
C82 C83 C87 C86 1.0(11) .
C88 C86 C87 N11 -0.4(11) .
C85 C86 C87 N11 178.4(6) .
C88 C86 C87 C83 178.9(7) .
C85 C86 C87 C83 -2.3(10) .
C87 C86 C88 C89 -2.1(12) .
C85 C86 C88 C89 179.2(7) .
C86 C88 C89 C90 3.2(12) .
C87 N11 C90 C89 -0.6(11) .
Cu3 N11 C90 C89 177.1(5) .
C88 C89 C90 N11 -1.9(12) .
